data_7034766
loop_
_publ_author_name
'Matsumoto, Takuya'
'Tanaka, Kazuo'
'Tanaka, Kazuyoshi'
'Chujo, Yoshiki'

_publ_section_title
;
 Synthesis and characterization of heterofluorenes containing
 four-coordinated group 13 elements: theoretical and experimental analyses
 and comparison of structures, optical properties and electronic states.
;
_journal_issue 18
_journal_name_full 'Dalton transactions (Cambridge, England : 2003)'
_journal_page_first 8697
_journal_page_last 8707
_journal_paper_doi 10.1039/c5dt00718f
_journal_volume 44
_journal_year 2015
_chemical_formula_sum 'C29 H36 In N'
_chemical_formula_weight 513.41
_chemical_name_systematic
; 
 ? 
;
_space_group_IT_number 14
_symmetry_cell_setting monoclinic
_symmetry_space_group_name_Hall '-P 2ybc'
_symmetry_space_group_name_H-M 'P 1 21/c 1'
_atom_sites_solution_hydrogens geom
_atom_sites_solution_primary direct
_atom_sites_solution_secondary difmap
_audit_creation_method SHELXL-97
_audit_update_record
;
2015-03-23 deposited with the CCDC.
2015-03-26 downloaded from the CCDC.
;
_cell_angle_alpha 90.00
_cell_angle_beta 96.226(7)
_cell_angle_gamma 90.00
_cell_formula_units_Z 4
_cell_length_a 8.1017(4)
_cell_length_b 12.3146(7)
_cell_length_c 25.3088(13)
_cell_measurement_reflns_used 21046
_cell_measurement_temperature 93(2)
_cell_measurement_theta_max 27.52
_cell_measurement_theta_min 3.02
_cell_volume 2510.1(2)
_computing_cell_refinement PROCESS-AUTO
_computing_data_collection PROCESS-AUTO
_computing_data_reduction 'Yadokari-XG (Wakita, Nemoto et al., 2009)'
_computing_molecular_graphics 'Yadokari-XG (Wakita, Nemoto et al., 2009)'
_computing_publication_material 'Yadokari-XG (Wakita, Nemoto et al., 2009)'
_computing_structure_refinement 'SHELXL-97 (Sheldrick, 1997)'
_computing_structure_solution 'SHELXS-97 (Sheldrick, 1990)'
_diffrn_ambient_temperature 93(2)
_diffrn_measured_fraction_theta_full 0.996
_diffrn_measured_fraction_theta_max 0.996
_diffrn_measurement_device_type 'rigaku raxis rapid'
_diffrn_measurement_method 'oscillation method'
_diffrn_radiation_monochromator graphite
_diffrn_radiation_source 'fine-focus sealed tube'
_diffrn_radiation_type MoK\a
_diffrn_radiation_wavelength 0.71075
_diffrn_reflns_av_R_equivalents 0.0475
_diffrn_reflns_limit_h_max 10
_diffrn_reflns_limit_h_min -10
_diffrn_reflns_limit_k_max 15
_diffrn_reflns_limit_k_min -15
_diffrn_reflns_limit_l_max 28
_diffrn_reflns_limit_l_min -32
_diffrn_reflns_number 22999
_diffrn_reflns_theta_full 27.48
_diffrn_reflns_theta_max 27.48
_diffrn_reflns_theta_min 3.02
_exptl_absorpt_coefficient_mu 0.957
_exptl_absorpt_correction_T_max 0.8316
_exptl_absorpt_correction_T_min 0.7622
_exptl_absorpt_correction_type multi-scan
_exptl_crystal_colour colorless
_exptl_crystal_density_diffrn 1.359
_exptl_crystal_density_method 'not measured'
_exptl_crystal_description block
_exptl_crystal_F_000 1064
_exptl_crystal_size_max 0.30
_exptl_crystal_size_mid 0.20
_exptl_crystal_size_min 0.20
_refine_diff_density_max 2.938
_refine_diff_density_min -0.898
_refine_diff_density_rms 0.133
_refine_ls_extinction_method none
_refine_ls_goodness_of_fit_ref 1.041
_refine_ls_hydrogen_treatment mixed
_refine_ls_matrix_type full
_refine_ls_number_parameters 288
_refine_ls_number_reflns 5725
_refine_ls_number_restraints 0
_refine_ls_restrained_S_all 1.041
_refine_ls_R_factor_all 0.0565
_refine_ls_R_factor_gt 0.0523
_refine_ls_shift/su_max 0.001
_refine_ls_shift/su_mean 0.000
_refine_ls_structure_factor_coef Fsqd
_refine_ls_weighting_details 'calc w=1/[\s^2^(Fo^2^)+(0.0852P)^2^+6.9233P] where P=(Fo^2^+2Fc^2^)/3'
_refine_ls_weighting_scheme calc
_refine_ls_wR_factor_gt 0.1442
_refine_ls_wR_factor_ref 0.1477
_reflns_number_gt 5225
_reflns_number_total 5725
_reflns_threshold_expression >2sigma(I)
_cod_data_source_file c5dt00718f2.cif
_cod_data_source_block ydkr
_cod_depositor_comments 'Adding full bibliography for 7034763--7034766.cif.'
_cod_original_sg_symbol_H-M P21/c
_cod_database_code 7034766
_diffrn_reflns_av_unetli/neti 0.0430

loop_
_symmetry_equiv_pos_as_xyz
'x, y, z'
'-x, y+1/2, -z+1/2'
'-x, -y, -z'
'x, -y-1/2, z-1/2'

loop_
_atom_site_label
_atom_site_type_symbol
_atom_site_fract_x
_atom_site_fract_y
_atom_site_fract_z
_atom_site_U_iso_or_equiv
_atom_site_adp_type
_atom_site_occupancy
_atom_site_symmetry_multiplicity
_atom_site_calc_flag
_atom_site_refinement_flags
C1 C 0.2202(5) 0.2558(3) 0.32419(15) 0.0268(7) Uani 1 1 d .
C2 C 0.1537(5) 0.2333(3) 0.27235(16) 0.0292(8) Uani 1 1 d .
H2 H 0.0885 0.2854 0.2535 0.035 Uiso 1 1 calc R
C3 C 0.1826(5) 0.1344(4) 0.24801(17) 0.0313(8) Uani 1 1 d .
H3 H 0.1380 0.1207 0.2132 0.038 Uiso 1 1 calc R
C4 C 0.2792(5) 0.0569(3) 0.27673(17) 0.0334(9) Uani 1 1 d .
H4 H 0.2985 -0.0095 0.2610 0.040 Uiso 1 1 calc R
C5 C 0.3469(5) 0.0769(3) 0.32816(17) 0.0308(8) Uani 1 1 d .
H5 H 0.4123 0.0242 0.3466 0.037 Uiso 1 1 calc R
C6 C 0.3182(4) 0.1765(3) 0.35320(15) 0.0253(7) Uani 1 1 d .
C7 C 0.3900(4) 0.2008(3) 0.40923(15) 0.0247(7) Uani 1 1 d .
C8 C 0.4839(5) 0.1237(3) 0.44009(17) 0.0293(8) Uani 1 1 d .
H8 H 0.4975 0.0547 0.4264 0.035 Uiso 1 1 calc R
C9 C 0.5566(6) 0.1484(4) 0.49051(17) 0.0344(9) Uani 1 1 d .
H9 H 0.6176 0.0957 0.5104 0.041 Uiso 1 1 calc R
C10 C 0.5395(5) 0.2510(3) 0.51168(16) 0.0324(8) Uani 1 1 d .
H10 H 0.5928 0.2688 0.5449 0.039 Uiso 1 1 calc R
C11 C 0.4404(5) 0.3276(3) 0.48214(16) 0.0293(8) Uani 1 1 d .
H11 H 0.4252 0.3957 0.4968 0.035 Uiso 1 1 calc R
C12 C 0.3640(5) 0.3043(3) 0.43128(15) 0.0261(7) Uani 1 1 d .
C13 C 0.1166(5) 0.5602(3) 0.37377(15) 0.0254(7) Uani 1 1 d .
C14 C 0.1858(4) 0.6526(3) 0.35149(15) 0.0239(7) Uani 1 1 d .
C15 C 0.1179(4) 0.7544(3) 0.36025(15) 0.0254(7) Uani 1 1 d .
H15 H 0.1640 0.8155 0.3460 0.030 Uiso 1 1 calc R
C16 C -0.0176(4) 0.7677(3) 0.38981(15) 0.0242(7) Uani 1 1 d .
C17 C -0.0879(5) 0.6766(3) 0.40930(15) 0.0261(7) Uani 1 1 d .
H17 H -0.1802 0.6832 0.4279 0.031 Uiso 1 1 calc R
C18 C -0.0210(5) 0.5733(3) 0.40125(15) 0.0243(7) Uani 1 1 d .
C19 C 0.3315(5) 0.6413(3) 0.31730(16) 0.0282(8) Uani 1 1 d .
C20 C 0.4833(5) 0.5907(3) 0.35023(18) 0.0326(9) Uani 1 1 d .
H20 H 0.5184 0.6369 0.3799 0.049 Uiso 1 1 calc R
H20A H 0.5723 0.5829 0.3283 0.049 Uiso 1 1 calc R
H20B H 0.4540 0.5206 0.3630 0.049 Uiso 1 1 calc R
C21 C 0.2790(5) 0.5703(4) 0.26836(17) 0.0356(9) Uani 1 1 d .
H21 H 0.2496 0.4992 0.2797 0.053 Uiso 1 1 calc R
H21A H 0.3695 0.5648 0.2470 0.053 Uiso 1 1 calc R
H21B H 0.1851 0.6027 0.2479 0.053 Uiso 1 1 calc R
C22 C 0.3864(6) 0.7514(4) 0.2966(2) 0.0447(11) Uani 1 1 d .
H22 H 0.2933 0.7865 0.2770 0.067 Uiso 1 1 calc R
H22A H 0.4722 0.7402 0.2739 0.067 Uiso 1 1 calc R
H22B H 0.4280 0.7962 0.3262 0.067 Uiso 1 1 calc R
C23 C -0.0834(5) 0.8825(3) 0.39904(18) 0.0300(8) Uani 1 1 d .
C24 C 0.0629(8) 0.9477(5) 0.4309(3) 0.0597(14) Uani 1 1 d .
H24 H 0.1539 0.9536 0.4097 0.090 Uiso 1 1 calc R
H24A H 0.0989 0.9101 0.4633 0.090 Uiso 1 1 calc R
H24B H 0.0249 1.0190 0.4390 0.090 Uiso 1 1 calc R
C25 C -0.2199(9) 0.8839(5) 0.4355(3) 0.0617(16) Uani 1 1 d .
H25 H -0.2620 0.9565 0.4377 0.093 Uiso 1 1 calc R
H25A H -0.1762 0.8597 0.4703 0.093 Uiso 1 1 calc R
H25B H -0.3081 0.8365 0.4216 0.093 Uiso 1 1 calc R
C26 C -0.1322(8) 0.9406(5) 0.3484(2) 0.0614(15) Uani 1 1 d .
H26 H -0.2186 0.9009 0.3278 0.092 Uiso 1 1 calc R
H26A H -0.0377 0.9466 0.3287 0.092 Uiso 1 1 calc R
H26B H -0.1717 1.0119 0.3558 0.092 Uiso 1 1 calc R
C27 C -0.0999(5) 0.4761(3) 0.42669(16) 0.0295(8) Uani 1 1 d .
H27 H -0.0545 0.4707 0.4637 0.035 Uiso 1 1 calc R
H27A H -0.2185 0.4881 0.4257 0.035 Uiso 1 1 calc R
C28 C -0.0919(6) 0.2787(3) 0.43425(19) 0.0396(10) Uani 1 1 d .
H28 H -0.2022 0.2793 0.4448 0.059 Uiso 1 1 calc R
H28A H -0.0125 0.2830 0.4652 0.059 Uiso 1 1 calc R
H28B H -0.0749 0.2127 0.4154 0.059 Uiso 1 1 calc R
C29 C -0.1875(5) 0.3622(4) 0.35061(18) 0.0333(8) Uani 1 1 d .
H29 H -0.1722 0.2930 0.3343 0.050 Uiso 1 1 calc R
H29A H -0.1670 0.4192 0.3263 0.050 Uiso 1 1 calc R
H29B H -0.2994 0.3677 0.3595 0.050 Uiso 1 1 calc R
In1 In 0.19526(3) 0.39385(2) 0.375057(10) 0.02559(12) Uani 1 1 d .
N1 N -0.0705(4) 0.3725(3) 0.39940(14) 0.0277(7) Uani 1 1 d .

loop_
_atom_site_aniso_label
_atom_site_aniso_U_11
_atom_site_aniso_U_22
_atom_site_aniso_U_33
_atom_site_aniso_U_23
_atom_site_aniso_U_13
_atom_site_aniso_U_12
C1 0.0279(18) 0.0242(17) 0.0291(18) -0.0023(14) 0.0067(15) 0.0008(14)
C2 0.0305(19) 0.0277(19) 0.0300(19) 0.0006(15) 0.0063(15) 0.0042(15)
C3 0.0292(19) 0.034(2) 0.031(2) -0.0062(16) 0.0047(16) 0.0001(16)
C4 0.034(2) 0.0264(19) 0.041(2) -0.0102(17) 0.0065(17) 0.0025(16)
C5 0.033(2) 0.0221(17) 0.038(2) -0.0013(16) 0.0056(17) 0.0079(15)
C6 0.0221(16) 0.0223(17) 0.0331(19) -0.0017(14) 0.0103(14) -0.0005(13)
C7 0.0226(16) 0.0212(17) 0.0316(18) 0.0029(14) 0.0087(14) 0.0019(13)
C8 0.037(2) 0.0193(17) 0.033(2) 0.0021(14) 0.0095(17) 0.0051(15)
C9 0.042(2) 0.030(2) 0.031(2) 0.0096(16) 0.0034(17) 0.0093(17)
C10 0.036(2) 0.034(2) 0.0276(19) 0.0007(16) 0.0040(16) 0.0038(16)
C11 0.0315(19) 0.0240(18) 0.0333(19) -0.0027(15) 0.0077(16) 0.0017(15)
C12 0.0249(17) 0.0216(17) 0.0329(19) 0.0011(14) 0.0083(15) 0.0032(13)
C13 0.0287(18) 0.0184(16) 0.0287(18) -0.0015(14) 0.0017(14) 0.0034(14)
C14 0.0218(16) 0.0240(17) 0.0263(17) -0.0004(14) 0.0036(13) 0.0053(13)
C15 0.0219(16) 0.0212(17) 0.0330(19) 0.0014(14) 0.0028(14) 0.0035(13)
C16 0.0201(16) 0.0227(17) 0.0296(18) -0.0014(14) 0.0011(14) 0.0019(13)
C17 0.0267(17) 0.0242(18) 0.0279(17) -0.0030(14) 0.0055(14) 0.0040(14)
C18 0.0248(17) 0.0205(16) 0.0271(17) -0.0026(14) 0.0008(14) 0.0032(14)
C19 0.0263(18) 0.0243(18) 0.035(2) 0.0001(15) 0.0089(16) 0.0067(14)
C20 0.0273(19) 0.031(2) 0.040(2) 0.0007(17) 0.0074(17) 0.0046(15)
C21 0.031(2) 0.044(2) 0.034(2) -0.0044(18) 0.0114(17) 0.0067(18)
C22 0.045(3) 0.031(2) 0.062(3) 0.010(2) 0.029(2) 0.0080(19)
C23 0.0287(19) 0.0211(18) 0.041(2) -0.0013(15) 0.0081(17) 0.0070(14)
C24 0.060(3) 0.049(3) 0.069(4) -0.010(3) 0.004(3) 0.006(3)
C25 0.075(4) 0.045(3) 0.069(4) -0.002(3) 0.026(3) 0.014(3)
C26 0.070(4) 0.054(3) 0.059(3) 0.000(3) 0.003(3) 0.018(3)
C27 0.036(2) 0.0228(18) 0.0312(19) -0.0020(15) 0.0120(16) 0.0026(15)
C28 0.051(3) 0.0245(19) 0.046(2) 0.0063(18) 0.014(2) 0.0045(18)
C29 0.031(2) 0.030(2) 0.039(2) -0.0047(17) 0.0024(17) -0.0003(16)
In1 0.02778(18) 0.01978(16) 0.02955(18) -0.00081(9) 0.00470(12) 0.00598(9)
N1 0.0322(17) 0.0189(14) 0.0320(17) 0.0009(13) 0.0038(14) 0.0040(12)

loop_
_atom_type_symbol
_atom_type_description
_atom_type_scat_dispersion_real
_atom_type_scat_dispersion_imag
_atom_type_scat_source
C C 0.0033 0.0016 'International Tables Vol C Tables 4.2.6.8 and 6.1.1.4'
H H 0.0000 0.0000 'International Tables Vol C Tables 4.2.6.8 and 6.1.1.4'
In In -0.7276 1.3100 'International Tables Vol C Tables 4.2.6.8 and 6.1.1.4'
N N 0.0061 0.0033 'International Tables Vol C Tables 4.2.6.8 and 6.1.1.4'

loop_
_geom_angle_atom_site_label_1
_geom_angle_atom_site_label_2
_geom_angle_atom_site_label_3
_geom_angle
C2 C1 C6 119.4(3)
C2 C1 In1 132.0(3)
C6 C1 In1 108.6(3)
C1 C2 C3 121.6(4)
C4 C3 C2 118.7(4)
C5 C4 C3 121.0(4)
C4 C5 C6 120.7(4)
C5 C6 C1 118.6(4)
C5 C6 C7 122.1(3)
C1 C6 C7 119.4(3)
C8 C7 C12 119.0(4)
C8 C7 C6 121.5(3)
C12 C7 C6 119.5(3)
C9 C8 C7 121.2(4)
C8 C9 C10 120.5(4)
C9 C10 C11 118.9(4)
C12 C11 C10 121.6(4)
C11 C12 C7 118.6(3)
C11 C12 In1 133.3(3)
C7 C12 In1 108.0(3)
C18 C13 C14 118.9(3)
C18 C13 In1 110.9(3)
C14 C13 In1 130.2(3)
C15 C14 C13 118.6(3)
C15 C14 C19 120.6(3)
C13 C14 C19 120.8(3)
C14 C15 C16 122.3(3)
C17 C16 C15 118.3(3)
C17 C16 C23 122.2(3)
C15 C16 C23 119.5(3)
C16 C17 C18 120.4(3)
C13 C18 C17 121.4(4)
C13 C18 C27 121.0(3)
C17 C18 C27 117.5(3)
C22 C19 C21 107.0(4)
C22 C19 C20 107.3(4)
C21 C19 C20 109.9(3)
C22 C19 C14 112.2(3)
C21 C19 C14 110.0(3)
C20 C19 C14 110.3(3)
C26 C23 C25 112.2(4)
C26 C23 C16 112.1(4)
C25 C23 C16 113.0(4)
C26 C23 C24 108.1(5)
C25 C23 C24 103.9(5)
C16 C23 C24 106.9(4)
N1 C27 C18 112.4(3)
C13 In1 C1 142.31(15)
C13 In1 C12 131.44(14)
C1 In1 C12 84.11(15)
C13 In1 N1 80.19(13)
C1 In1 N1 102.66(13)
C12 In1 N1 107.81(13)
C28 N1 C29 109.1(3)
C28 N1 C27 111.1(3)
C29 N1 C27 110.0(3)
C28 N1 In1 114.9(3)
C29 N1 In1 108.5(3)
C27 N1 In1 103.1(2)

loop_
_geom_bond_atom_site_label_1
_geom_bond_atom_site_label_2
_geom_bond_distance
C1 C2 1.391(5)
C1 C6 1.413(5)
C1 In1 2.155(4)
C2 C3 1.396(6)
C3 C4 1.389(6)
C4 C5 1.379(6)
C5 C6 1.411(5)
C6 C7 1.503(5)
C7 C8 1.400(5)
C7 C12 1.416(5)
C8 C9 1.380(6)
C9 C10 1.386(6)
C10 C11 1.401(6)
C11 C12 1.396(6)
C12 In1 2.165(4)
C13 C18 1.386(5)
C13 C14 1.413(5)
C13 In1 2.145(4)
C14 C15 1.396(5)
C14 C19 1.544(5)
C15 C16 1.404(5)
C16 C17 1.374(5)
C16 C23 1.537(5)
C17 C18 1.406(5)
C18 C27 1.531(5)
C19 C22 1.536(6)
C19 C21 1.538(6)
C19 C20 1.541(6)
C23 C26 1.484(7)
C23 C25 1.515(7)
C23 C24 1.579(7)
C27 N1 1.483(5)
C28 N1 1.474(5)
C29 N1 1.478(5)
In1 N1 2.318(4)

loop_
_geom_torsion_atom_site_label_1
_geom_torsion_atom_site_label_2
_geom_torsion_atom_site_label_3
_geom_torsion_atom_site_label_4
_geom_torsion
C6 C1 C2 C3 -0.6(6)
In1 C1 C2 C3 -177.2(3)
C1 C2 C3 C4 0.5(6)
C2 C3 C4 C5 -0.5(6)
C3 C4 C5 C6 0.7(6)
C4 C5 C6 C1 -0.8(6)
C4 C5 C6 C7 179.9(4)
C2 C1 C6 C5 0.7(6)
In1 C1 C6 C5 178.1(3)
C2 C1 C6 C7 -180.0(3)
In1 C1 C6 C7 -2.7(4)
C5 C6 C7 C8 -2.6(6)
C1 C6 C7 C8 178.2(4)
C5 C6 C7 C12 176.7(4)
C1 C6 C7 C12 -2.5(5)
C12 C7 C8 C9 -2.6(6)
C6 C7 C8 C9 176.6(4)
C7 C8 C9 C10 -0.6(7)
C8 C9 C10 C11 3.1(6)
C9 C10 C11 C12 -2.4(6)
C10 C11 C12 C7 -0.8(6)
C10 C11 C12 In1 176.4(3)
C8 C7 C12 C11 3.3(5)
C6 C7 C12 C11 -176.0(3)
C8 C7 C12 In1 -174.6(3)
C6 C7 C12 In1 6.1(4)
C18 C13 C14 C15 3.1(5)
In1 C13 C14 C15 -174.5(3)
C18 C13 C14 C19 -175.8(4)
In1 C13 C14 C19 6.6(5)
C13 C14 C15 C16 -0.8(6)
C19 C14 C15 C16 178.1(3)
C14 C15 C16 C17 -1.9(6)
C14 C15 C16 C23 178.5(4)
C15 C16 C17 C18 2.3(5)
C23 C16 C17 C18 -178.2(4)
C14 C13 C18 C17 -2.8(6)
In1 C13 C18 C17 175.2(3)
C14 C13 C18 C27 -179.4(3)
In1 C13 C18 C27 -1.3(4)
C16 C17 C18 C13 0.1(6)
C16 C17 C18 C27 176.7(3)
C15 C14 C19 C22 0.6(5)
C13 C14 C19 C22 179.5(4)
C15 C14 C19 C21 -118.4(4)
C13 C14 C19 C21 60.5(5)
C15 C14 C19 C20 120.2(4)
C13 C14 C19 C20 -60.9(5)
C17 C16 C23 C26 -122.6(5)
C15 C16 C23 C26 57.0(5)
C17 C16 C23 C25 5.4(6)
C15 C16 C23 C25 -175.1(4)
C17 C16 C23 C24 119.2(4)
C15 C16 C23 C24 -61.3(5)
C13 C18 C27 N1 -26.5(5)
C17 C18 C27 N1 156.8(3)
C18 C13 In1 C1 115.0(3)
C14 C13 In1 C1 -67.2(4)
C18 C13 In1 C12 -88.2(3)
C14 C13 In1 C12 89.6(4)
C18 C13 In1 N1 17.0(3)
C14 C13 In1 N1 -165.3(4)
C2 C1 In1 C13 -15.8(5)
C6 C1 In1 C13 167.3(2)
C2 C1 In1 C12 -178.6(4)
C6 C1 In1 C12 4.6(3)
C2 C1 In1 N1 74.5(4)
C6 C1 In1 N1 -102.4(3)
C11 C12 In1 C13 10.9(5)
C7 C12 In1 C13 -171.7(2)
C11 C12 In1 C1 176.8(4)
C7 C12 In1 C1 -5.8(3)
C11 C12 In1 N1 -81.7(4)
C7 C12 In1 N1 95.7(3)
C18 C27 N1 C28 159.5(3)
C18 C27 N1 C29 -79.7(4)
C18 C27 N1 In1 35.9(4)
C13 In1 N1 C28 -150.1(3)
C1 In1 N1 C28 68.3(3)
C12 In1 N1 C28 -19.5(3)
C13 In1 N1 C29 87.6(3)
C1 In1 N1 C29 -54.1(3)
C12 In1 N1 C29 -141.9(2)
C13 In1 N1 C27 -29.0(2)
C1 In1 N1 C27 -170.7(2)
C12 In1 N1 C27 101.5(2)
